data_7111270
loop_
_publ_author_name
'Walsh, R. D. Bailey'
'Bradner, M. W.'
'Fleischman, S.'
'Morales, L. A.'
'Moulton, B.'
'Rodr\'iguez-Hornedo, N.'
'Zaworotko, M. J.'

_publ_section_title
;
 Crystal engineering of the composition of pharmaceutical phases
;
_journal_issue 2
_journal_name_full 'Chemical Communications'
_journal_page_first 186
_journal_paper_doi 10.1039/b208574g
_journal_year 2003
_chemical_formula_sum 'C28 H24 N2 O8'
_chemical_formula_weight 516.49
_chemical_name_systematic
; 
? 
;
_space_group_IT_number 60
_symmetry_cell_setting orthorhombic
_symmetry_space_group_name_Hall '-P 2n 2ab'
_symmetry_space_group_name_H-M 'P b c n'
_atom_sites_solution_hydrogens geom
_atom_sites_solution_primary direct
_atom_sites_solution_secondary difmap
_audit_creation_method SHELXL-97
_cell_angle_alpha 90.00
_cell_angle_beta 90.00
_cell_angle_gamma 90.00
_cell_formula_units_Z 4
_cell_length_a 28.831(3)
_cell_length_b 11.3861(12)
_cell_length_c 8.4144(9)
_cell_measurement_temperature 173(2)
_cell_volume 2762.2(5)
_computing_cell_refinement 'Bruker SMART'
_computing_data_collection 'Bruker SMART'
_computing_data_reduction 'Bruker SAINT'
_computing_molecular_graphics 'Bruker SHELXTL'
_computing_publication_material 'Bruker SHELXTL'
_computing_structure_refinement 'SHELXL-97 (Sheldrick, 1997)'
_computing_structure_solution 'SHELXS-97 (Sheldrick, 1990)'
_diffrn_ambient_temperature 173(2)
_diffrn_measured_fraction_theta_full 0.994
_diffrn_measured_fraction_theta_max 0.994
_diffrn_measurement_device_type 'CCD area detector'
_diffrn_measurement_method 'phi and omega scans'
_diffrn_radiation_monochromator graphite
_diffrn_radiation_source 'fine-focus sealed tube'
_diffrn_radiation_type MoK\a
_diffrn_radiation_wavelength 0.71073
_diffrn_reflns_av_R_equivalents 0.0419
_diffrn_reflns_av_sigmaI/netI 0.0302
_diffrn_reflns_limit_h_max 27
_diffrn_reflns_limit_h_min -34
_diffrn_reflns_limit_k_max 13
_diffrn_reflns_limit_k_min -9
_diffrn_reflns_limit_l_max 9
_diffrn_reflns_limit_l_min -10
_diffrn_reflns_number 12431
_diffrn_reflns_theta_full 25.07
_diffrn_reflns_theta_max 25.07
_diffrn_reflns_theta_min 1.41
_exptl_absorpt_coefficient_mu 0.092
_exptl_absorpt_correction_T_max 1.000
_exptl_absorpt_correction_T_min 0.732
_exptl_absorpt_correction_type none
_exptl_crystal_colour colorless
_exptl_crystal_density_diffrn 1.242
_exptl_crystal_density_meas 0
_exptl_crystal_density_method 'not measured'
_exptl_crystal_description block
_exptl_crystal_F_000 1080
_exptl_crystal_size_max 0.50
_exptl_crystal_size_mid 0.40
_exptl_crystal_size_min 0.30
_refine_diff_density_max 0.261
_refine_diff_density_min -0.176
_refine_diff_density_rms 0.047
_refine_ls_extinction_method none
_refine_ls_goodness_of_fit_ref 1.106
_refine_ls_hydrogen_treatment mixed
_refine_ls_matrix_type full
_refine_ls_number_parameters 202
_refine_ls_number_reflns 2433
_refine_ls_number_restraints 0
_refine_ls_restrained_S_all 1.106
_refine_ls_R_factor_all 0.0541
_refine_ls_R_factor_gt 0.0419
_refine_ls_shift/su_max 0.000
_refine_ls_shift/su_mean 0.000
_refine_ls_structure_factor_coef Fsqd
_refine_ls_weighting_details 'calc w=1/[\s^2^(Fo^2^)+(0.0941P)^2^+0.0000P] where P=(Fo^2^+2Fc^2^)/3'
_refine_ls_weighting_scheme calc
_refine_ls_wR_factor_gt 0.1358
_refine_ls_wR_factor_ref 0.1482
_reflns_number_gt 1899
_reflns_number_total 2433
_reflns_threshold_expression >2sigma(I)
_cod_data_source_file b208574gsup1.cif
_cod_data_source_block asbi06
_cod_depositor_comments
;
The following automatic conversions were performed:

'_symmetry_cell_setting' value 'Orthorhombic' changed to
'orthorhombic' according to
/home/saulius/struct/CIF-dictionaries/cif_core.dic dictionary named
'cif_core.dic' version 2.4.2 from 2011-04-26.

Automatic conversion script
Id: cif_fix_values 1891 2012-01-12 08:04:46Z andrius 
;
_cod_original_sg_symbol_H-M Pbcn
_cod_database_code 7111270

loop_
_symmetry_equiv_pos_as_xyz
'x, y, z'
'-x+1/2, -y+1/2, z+1/2'
'-x, y, -z+1/2'
'x+1/2, -y+1/2, -z'
'-x, -y, -z'
'x-1/2, y-1/2, -z-1/2'
'x, -y, z-1/2'
'-x-1/2, y-1/2, z'

loop_
_atom_site_label
_atom_site_type_symbol
_atom_site_fract_x
_atom_site_fract_y
_atom_site_fract_z
_atom_site_U_iso_or_equiv
_atom_site_adp_type
_atom_site_occupancy
_atom_site_symmetry_multiplicity
_atom_site_calc_flag
_atom_site_refinement_flags
O1 O 0.59923(5) 0.74188(13) 1.09717(16) 0.0436(4) Uani 1 1 d .
O2 O 0.65266(5) 0.64072(12) 1.23042(16) 0.0413(4) Uani 1 1 d .
H2O H 0.6292 0.6448 1.3164 0.050 Uiso 1 1 d R
O3 O 0.64057(5) 0.87414(11) 0.85327(16) 0.0377(4) Uani 1 1 d .
O4 O 0.67886(6) 0.95346(13) 1.0584(2) 0.0562(5) Uani 1 1 d .
N1 N 0.41083(6) 0.63907(14) 1.03881(18) 0.0367(4) Uani 1 1 d .
C1 C 0.45431(8) 0.6681(2) 1.0757(2) 0.0508(6) Uani 1 1 d .
H1 H 0.4609 0.6892 1.1826 0.061 Uiso 1 1 calc R
C2 C 0.49012(7) 0.6692(2) 0.9680(2) 0.0463(6) Uani 1 1 d .
H2 H 0.5206 0.6894 1.0008 0.056 Uiso 1 1 calc R
C3 C 0.48117(7) 0.64051(16) 0.8109(2) 0.0298(5) Uani 1 1 d .
C4 C 0.43587(7) 0.61308(17) 0.7718(2) 0.0334(5) Uani 1 1 d .
H4 H 0.4280 0.5947 0.6650 0.040 Uiso 1 1 calc R
C5 C 0.40215(7) 0.61243(17) 0.8881(2) 0.0330(5) Uani 1 1 d .
H5 H 0.3713 0.5920 0.8590 0.040 Uiso 1 1 calc R
C11 C 0.63700(7) 0.69576(17) 1.1034(2) 0.0307(4) Uani 1 1 d .
C12 C 0.67046(6) 0.69294(16) 0.9677(2) 0.0292(4) Uani 1 1 d .
C13 C 0.70194(7) 0.60041(16) 0.9533(2) 0.0333(5) Uani 1 1 d .
H13 H 0.7025 0.5407 1.0322 0.040 Uiso 1 1 calc R
C14 C 0.73229(7) 0.59387(18) 0.8270(2) 0.0395(5) Uani 1 1 d .
H14 H 0.7528 0.5290 0.8176 0.047 Uiso 1 1 calc R
C15 C 0.73277(7) 0.68232(18) 0.7138(2) 0.0415(5) Uani 1 1 d .
H15 H 0.7539 0.6788 0.6274 0.050 Uiso 1 1 calc R
C16 C 0.70250(7) 0.77518(17) 0.7268(2) 0.0368(5) Uani 1 1 d .
H16 H 0.7030 0.8363 0.6500 0.044 Uiso 1 1 calc R
C17 C 0.67152(6) 0.77963(16) 0.8512(2) 0.0309(4) Uani 1 1 d .
C18 C 0.64831(8) 0.95910(18) 0.9643(2) 0.0405(5) Uani 1 1 d .
C19 C 0.61422(11) 1.0560(2) 0.9481(3) 0.0688(8) Uani 1 1 d .
H19A H 0.6204 1.1160 1.0288 0.103 Uiso 1 1 calc R
H19B H 0.5828 1.0250 0.9627 0.103 Uiso 1 1 calc R
H19C H 0.6169 1.0909 0.8420 0.103 Uiso 1 1 calc R
C101 C 0.5000 1.0000 1.0000 0.078(3) Uani 0.50 2 d SP
C102 C 0.5000 0.991(3) 0.7500 0.132(9) Uani 0.50 2 d SP
C103 C 0.4914(5) 1.0458(11) 0.866(3) 0.083(5) Uani 0.25 1 d P
C104 C 0.5101(5) 0.9508(15) 0.826(3) 0.098(8) Uani 0.25 1 d P

loop_
_atom_site_aniso_label
_atom_site_aniso_U_11
_atom_site_aniso_U_22
_atom_site_aniso_U_33
_atom_site_aniso_U_23
_atom_site_aniso_U_13
_atom_site_aniso_U_12
O1 0.0336(8) 0.0602(10) 0.0371(8) 0.0062(7) 0.0062(6) 0.0080(7)
O2 0.0389(8) 0.0566(10) 0.0284(7) 0.0064(6) 0.0054(6) 0.0083(7)
O3 0.0419(9) 0.0408(8) 0.0305(7) 0.0003(6) -0.0020(6) 0.0071(6)
O4 0.0637(11) 0.0443(10) 0.0607(10) -0.0166(7) -0.0230(9) 0.0123(8)
N1 0.0349(9) 0.0460(11) 0.0293(9) 0.0023(7) 0.0035(7) 0.0015(7)
C1 0.0420(14) 0.0852(18) 0.0252(10) -0.0086(11) 0.0014(9) -0.0041(11)
C2 0.0332(11) 0.0767(16) 0.0291(11) -0.0081(10) 0.0002(9) -0.0053(10)
C3 0.0322(10) 0.0319(11) 0.0253(9) 0.0018(7) 0.0011(7) 0.0003(8)
C4 0.0339(11) 0.0408(11) 0.0255(10) -0.0010(8) -0.0011(8) -0.0003(9)
C5 0.0315(10) 0.0360(11) 0.0314(10) 0.0023(8) 0.0005(8) -0.0012(8)
C11 0.0305(11) 0.0333(10) 0.0283(10) -0.0027(8) -0.0006(8) -0.0016(8)
C12 0.0288(10) 0.0341(11) 0.0246(9) -0.0044(8) -0.0012(7) -0.0054(8)
C13 0.0372(11) 0.0293(10) 0.0333(10) -0.0014(8) 0.0023(8) -0.0006(9)
C14 0.0390(11) 0.0365(12) 0.0428(12) -0.0069(9) 0.0069(9) 0.0015(9)
C15 0.0410(12) 0.0456(13) 0.0378(11) -0.0058(9) 0.0141(9) -0.0069(10)
C16 0.0426(11) 0.0366(11) 0.0310(10) 0.0008(8) 0.0059(9) -0.0062(9)
C17 0.0325(10) 0.0319(10) 0.0284(10) -0.0048(8) -0.0012(8) -0.0017(8)
C18 0.0497(13) 0.0354(12) 0.0365(11) 0.0007(9) 0.0016(10) 0.0058(10)
C19 0.089(2) 0.0614(17) 0.0561(16) -0.0086(12) -0.0116(14) 0.0376(15)
C101 0.073(6) 0.073(6) 0.089(7) -0.028(6) -0.024(5) 0.047(5)
C102 0.064(11) 0.17(3) 0.16(2) 0.000 -0.059(11) 0.000
C103 0.048(7) 0.033(6) 0.170(18) -0.006(8) 0.033(9) 0.002(5)
C104 0.031(8) 0.044(7) 0.22(3) -0.002(11) -0.017(10) -0.008(6)

loop_
_atom_type_symbol
_atom_type_description
_atom_type_scat_dispersion_real
_atom_type_scat_dispersion_imag
_atom_type_scat_source
C C 0.0033 0.0016 'International Tables Vol C Tables 4.2.6.8 and 6.1.1.4'
H H 0.0000 0.0000 'International Tables Vol C Tables 4.2.6.8 and 6.1.1.4'
N N 0.0061 0.0033 'International Tables Vol C Tables 4.2.6.8 and 6.1.1.4'
O O 0.0106 0.0060 'International Tables Vol C Tables 4.2.6.8 and 6.1.1.4'

loop_
_geom_angle_atom_site_label_1
_geom_angle_atom_site_label_2
_geom_angle_atom_site_label_3
_geom_angle
_geom_angle_site_symmetry_1
_geom_angle_site_symmetry_3
C18 O3 C17 116.76(15) . .
C5 N1 C1 117.15(17) . .
N1 C1 C2 123.72(19) . .
C1 C2 C3 119.2(2) . .
C4 C3 C2 117.15(17) . .
C4 C3 C3 121.6(2) . 3_656
C2 C3 C3 121.3(2) . 3_656
C5 C4 C3 119.87(17) . .
N1 C5 C4 122.93(18) . .
O1 C11 O2 123.33(17) . .
O1 C11 C12 123.83(17) . .
O2 C11 C12 112.83(16) . .
C17 C12 C13 117.37(17) . .
C17 C12 C11 122.49(17) . .
C13 C12 C11 120.14(17) . .
C14 C13 C12 121.36(18) . .
C13 C14 C15 119.80(19) . .
C16 C15 C14 119.81(18) . .
C15 C16 C17 120.05(18) . .
C16 C17 C12 121.59(18) . .
C16 C17 O3 116.86(17) . .
C12 C17 O3 121.54(16) . .
O4 C18 O3 122.73(19) . .
O4 C18 C19 126.4(2) . .
O3 C18 C19 110.9(2) . .
C103 C101 C103 180.000(3) 5_677 .
C103 C101 C104 50.3(8) 5_677 5_677
C103 C101 C104 129.7(8) . 5_677
C103 C101 C104 129.7(8) 5_677 .
C103 C101 C104 50.3(8) . .
C104 C101 C104 180.0(8) 5_677 .
C104 C102 C104 114(6) . 3_656
C104 C102 C103 75(2) . .
C104 C102 C103 147.5(14) 3_656 .
C104 C102 C103 147.5(14) . 3_656
C104 C102 C103 75(2) 3_656 3_656
C103 C102 C103 116(3) . 3_656
C102 C103 C104 39.9(11) . .
C102 C103 C101 118.2(15) . .
C104 C103 C101 78.4(17) . .
C102 C103 C104 13.4(6) . 3_656
C104 C103 C104 46(2) . 3_656
C101 C103 C104 120.9(12) . 3_656
C102 C103 C103 32.1(17) . 3_656
C104 C103 C103 68.6(17) . 3_656
C101 C103 C103 144.5(9) . 3_656
C104 C103 C103 37.0(9) 3_656 3_656
C102 C104 C103 66(2) . .
C102 C104 C104 33(3) . 3_656
C103 C104 C104 93.8(18) . 3_656
C102 C104 C101 117(3) . .
C103 C104 C101 51.2(16) . .
C104 C104 C101 139.5(16) 3_656 .
C102 C104 C103 19.2(9) . 3_656
C103 C104 C103 74(2) . 3_656
C104 C104 C103 40.2(12) 3_656 3_656
C101 C104 C103 124.2(12) . 3_656

loop_
_geom_bond_atom_site_label_1
_geom_bond_atom_site_label_2
_geom_bond_distance
_geom_bond_site_symmetry_2
O1 C11 1.210(2) .
O2 C11 1.318(2) .
O3 C18 1.363(2) .
O3 C17 1.398(2) .
O4 C18 1.186(3) .
N1 C5 1.328(2) .
N1 C1 1.333(3) .
C1 C2 1.374(3) .
C2 C3 1.386(3) .
C3 C4 1.383(3) .
C3 C3 1.493(4) 3_656
C4 C5 1.380(3) .
C11 C12 1.495(3) .
C12 C17 1.392(3) .
C12 C13 1.396(3) .
C13 C14 1.379(3) .
C14 C15 1.386(3) .
C15 C16 1.375(3) .
C16 C17 1.377(3) .
C18 C19 1.484(3) .
C101 C103 1.27(2) 5_677
C101 C103 1.27(2) .
C101 C104 1.60(3) 5_677
C101 C104 1.60(3) .
C102 C104 0.83(2) .
C102 C104 0.83(2) 3_656
C102 C103 1.185(18) .
C102 C103 1.185(18) 3_656
C103 C104 1.25(3) .
C103 C104 1.94(2) 3_656
C103 C103 2.01(4) 3_656
C104 C104 1.40(5) 3_656
C104 C103 1.94(2) 3_656

loop_
_geom_torsion_atom_site_label_1
_geom_torsion_atom_site_label_2
_geom_torsion_atom_site_label_3
_geom_torsion_atom_site_label_4
_geom_torsion
_geom_torsion_site_symmetry_1
_geom_torsion_site_symmetry_4
C5 N1 C1 C2 -1.5(4) . .
N1 C1 C2 C3 1.0(4) . .
C1 C2 C3 C4 0.5(3) . .
C1 C2 C3 C3 179.93(18) . 3_656
C2 C3 C4 C5 -1.5(3) . .
C3 C3 C4 C5 179.09(13) 3_656 .
C1 N1 C5 C4 0.4(3) . .
C3 C4 C5 N1 1.1(3) . .
O1 C11 C12 C17 28.2(3) . .
O2 C11 C12 C17 -152.93(17) . .
O1 C11 C12 C13 -151.17(19) . .
O2 C11 C12 C13 27.7(2) . .
C17 C12 C13 C14 -1.2(3) . .
C11 C12 C13 C14 178.16(17) . .
C12 C13 C14 C15 1.9(3) . .
C13 C14 C15 C16 -1.0(3) . .
C14 C15 C16 C17 -0.6(3) . .
C15 C16 C17 C12 1.3(3) . .
C15 C16 C17 O3 -177.50(18) . .
C13 C12 C17 C16 -0.4(3) . .
C11 C12 C17 C16 -179.76(17) . .
C13 C12 C17 O3 178.37(16) . .
C11 C12 C17 O3 -1.0(3) . .
C18 O3 C17 C16 -107.34(19) . .
C18 O3 C17 C12 73.9(2) . .
C17 O3 C18 O4 -1.9(3) . .
C17 O3 C18 C19 177.5(2) . .
C104 C102 C103 C104 111(9) 3_656 .
C103 C102 C103 C104 -147.0(17) 3_656 .
C104 C102 C103 C101 -5.3(19) . .
C104 C102 C103 C101 105(8) 3_656 .
C103 C102 C103 C101 -152.3(14) 3_656 .
C104 C102 C103 C104 -111(9) . 3_656
C103 C102 C103 C104 102(8) 3_656 3_656
C104 C102 C103 C103 147.0(18) . 3_656
C104 C102 C103 C103 -102(8) 3_656 3_656
C103 C101 C103 C102 -107(100) 5_677 .
C104 C101 C103 C102 -176.5(12) 5_677 .
C104 C101 C103 C102 3.5(12) . .
C103 C101 C103 C104 -111(100) 5_677 .
C104 C101 C103 C104 180.000(13) 5_677 .
C103 C101 C103 C104 -92(100) 5_677 3_656
C104 C101 C103 C104 -161.5(11) 5_677 3_656
C104 C101 C103 C104 18.5(11) . 3_656
C103 C101 C103 C103 -132(100) 5_677 3_656
C104 C101 C103 C103 158.3(15) 5_677 3_656
C104 C101 C103 C103 -21.7(15) . 3_656
C104 C102 C104 C103 -146.6(13) 3_656 .
C103 C102 C104 C103 114(8) 3_656 .
C103 C102 C104 C104 146.6(13) . 3_656
C103 C102 C104 C104 -99(7) 3_656 3_656
C104 C102 C104 C101 -142.4(19) 3_656 .
C103 C102 C104 C101 4.2(16) . .
C103 C102 C104 C101 118(7) 3_656 .
C104 C102 C104 C103 99(7) 3_656 3_656
C103 C102 C104 C103 -114(8) . 3_656
C101 C103 C104 C102 175.2(17) . .
C104 C103 C104 C102 17.5(19) 3_656 .
C103 C103 C104 C102 -18.1(15) 3_656 .
C102 C103 C104 C104 -17.5(19) . 3_656
C101 C103 C104 C104 157.7(16) . 3_656
C103 C103 C104 C104 -35.6(15) 3_656 3_656
C102 C103 C104 C101 -175.2(17) . .
C104 C103 C104 C101 -157.7(15) 3_656 .
C103 C103 C104 C101 166.7(11) 3_656 .
C102 C103 C104 C103 18.1(15) . 3_656
C101 C103 C104 C103 -166.7(11) . 3_656
C104 C103 C104 C103 35.6(15) 3_656 3_656
C103 C101 C104 C102 175.1(19) 5_677 .
C103 C101 C104 C102 -4.9(19) . .
C104 C101 C104 C102 56(100) 5_677 .
C103 C101 C104 C103 180.000(17) 5_677 .
C104 C101 C104 C103 61(100) 5_677 .
C103 C101 C104 C104 144.3(17) 5_677 3_656
C103 C101 C104 C104 -35.7(17) . 3_656
C104 C101 C104 C104 25(100) 5_677 3_656
C103 C101 C104 C103 -164.4(12) 5_677 3_656
C103 C101 C104 C103 15.6(12) . 3_656
C104 C101 C104 C103 76(100) 5_677 3_656
